data_1506049
loop_
_publ_author_name
'Hu, Tianshun'
'Shen, Meihua'
'Chen, Qian'
'Li, Chaozhong'

_publ_section_title
;
 Pushing radical cyclization from regioselective to regiospecific:
 cyclization of amidyl radicals controlled by vinylic halogen
 substitution.
;
_journal_issue 12
_journal_name_full 'Organic letters'
_journal_page_first 2647
_journal_page_last 2650
_journal_paper_doi 10.1021/ol060983q
_journal_volume 8
_journal_year 2006
_chemical_formula_sum 'C7 H11 Br I N O'
_chemical_formula_weight 331.98
_chemical_name_systematic
; 
 ? 
;
_space_group_IT_number 61
_symmetry_cell_setting orthorhombic
_symmetry_space_group_name_Hall '-P 2ac 2ab'
_symmetry_space_group_name_H-M 'P b c a'
_atom_sites_solution_hydrogens geom
_atom_sites_solution_primary direct
_atom_sites_solution_secondary difmap
_audit_creation_method SHELXL-97
_cell_angle_alpha 90.00
_cell_angle_beta 90.00
_cell_angle_gamma 90.00
_cell_formula_units_Z 8
_cell_length_a 7.9917(13)
_cell_length_b 10.5745(18)
_cell_length_c 23.462(4)
_cell_measurement_reflns_used 2432
_cell_measurement_temperature 293(2)
_cell_measurement_theta_max 46.837
_cell_measurement_theta_min 6.169
_cell_volume 1982.7(6)
_computing_cell_refinement 'Bruker SMART'
_computing_data_collection 'Bruker SMART'
_computing_data_reduction 'Bruker SHELXTL'
_computing_molecular_graphics 'Bruker SHELXTL'
_computing_publication_material 'Bruker SHELXTL'
_computing_structure_refinement 'SHELXL-97 (Sheldrick, 1997)'
_computing_structure_solution 'SHELXS-97 (Sheldrick, 1990)'
_diffrn_ambient_temperature 293(2)
_diffrn_measured_fraction_theta_full 0.999
_diffrn_measured_fraction_theta_max 0.999
_diffrn_measurement_device_type 'CCD area detector'
_diffrn_measurement_method 'phi and omega scans'
_diffrn_radiation_monochromator graphite
_diffrn_radiation_source 'fine-focus sealed tube'
_diffrn_radiation_type MoK\a
_diffrn_radiation_wavelength 0.71073
_diffrn_reflns_av_R_equivalents 0.1575
_diffrn_reflns_av_sigmaI/netI 0.0877
_diffrn_reflns_limit_h_max 10
_diffrn_reflns_limit_h_min -8
_diffrn_reflns_limit_k_max 13
_diffrn_reflns_limit_k_min -12
_diffrn_reflns_limit_l_max 29
_diffrn_reflns_limit_l_min -29
_diffrn_reflns_number 10789
_diffrn_reflns_theta_full 27.00
_diffrn_reflns_theta_max 27.00
_diffrn_reflns_theta_min 1.74
_exptl_absorpt_coefficient_mu 7.210
_exptl_absorpt_correction_T_max 1.00000
_exptl_absorpt_correction_T_min 0.16312
_exptl_absorpt_correction_type empirical
_exptl_crystal_colour colorless
_exptl_crystal_density_diffrn 2.224
_exptl_crystal_density_method 'not measured'
_exptl_crystal_F_000 1248
_exptl_crystal_size_max 0.512
_exptl_crystal_size_mid 0.378
_exptl_crystal_size_min 0.153
_refine_diff_density_max 1.733
_refine_diff_density_min -1.063
_refine_diff_density_rms 0.218
_refine_ls_extinction_method none
_refine_ls_goodness_of_fit_ref 0.974
_refine_ls_hydrogen_treatment constr
_refine_ls_matrix_type full
_refine_ls_number_parameters 100
_refine_ls_number_reflns 2163
_refine_ls_number_restraints 0
_refine_ls_restrained_S_all 0.974
_refine_ls_R_factor_all 0.0943
_refine_ls_R_factor_gt 0.0738
_refine_ls_shift/su_max 0.000
_refine_ls_shift/su_mean 0.000
_refine_ls_structure_factor_coef Fsqd
_refine_ls_weighting_details 'calc w=1/[\s^2^(Fo^2^)+(0.1247P)^2^+0.0000P] where P=(Fo^2^+2Fc^2^)/3'
_refine_ls_weighting_scheme calc
_refine_ls_wR_factor_gt 0.1971
_refine_ls_wR_factor_ref 0.2084
_reflns_number_gt 1459
_reflns_number_total 2163
_reflns_threshold_expression >2sigma(I)
_cod_data_source_file ol060983qsi20060425_124034.cif
_cod_data_source_block cd25108
_cod_depositor_comments
;
The following automatic conversions were performed:

'_symmetry_cell_setting' value 'Orthorhombic' changed to
'orthorhombic' according to
/home/saulius/struct/CIF-dictionaries/cif_core.dic dictionary named
'cif_core.dic' version 2.4.1 from 2010-06-29.

Automatic conversion script
Id: cif_fix_values 1715 2011-07-08 13:25:40Z adriana 
;
_cod_original_sg_symbol_H-M Pbca
_cod_database_code 1506049

loop_
_symmetry_equiv_pos_as_xyz
'x, y, z'
'-x+1/2, -y, z+1/2'
'-x, y+1/2, -z+1/2'
'x+1/2, -y+1/2, -z'
'-x, -y, -z'
'x-1/2, y, -z-1/2'
'x, -y-1/2, z-1/2'
'-x-1/2, y-1/2, z'

loop_
_atom_site_label
_atom_site_type_symbol
_atom_site_fract_x
_atom_site_fract_y
_atom_site_fract_z
_atom_site_U_iso_or_equiv
_atom_site_adp_type
_atom_site_occupancy
_atom_site_symmetry_multiplicity
_atom_site_calc_flag
_atom_site_refinement_flags
I I 1.15437(9) 0.22271(9) 0.33323(3) 0.0600(4) Uani 0.75 1 d P
Br Br 1.00276(9) -0.06203(8) 0.29622(3) 0.0539(3) Uani 1 1 d .
N1 N 0.9640(7) 0.1341(7) 0.4551(3) 0.0502(16) Uani 1 1 d .
H1 H 1.0494 0.1743 0.4682 0.060 Uiso 1 1 calc R
O1 O 0.7924(9) 0.2618(6) 0.5034(2) 0.0626(16) Uani 1 1 d .
C1 C 0.8123(9) 0.1659(8) 0.4766(3) 0.0432(17) Uani 1 1 d .
C2 C 0.6687(9) 0.0770(8) 0.4661(4) 0.053(2) Uani 1 1 d .
H2 H 0.5943 0.0797 0.4988 0.064 Uiso 1 1 calc R
H3 H 0.7121 -0.0084 0.4631 0.064 Uiso 1 1 calc R
C3 C 0.5663(10) 0.1069(9) 0.4118(4) 0.062(2) Uani 1 1 d .
H4 H 0.4597 0.0635 0.4144 0.074 Uiso 1 1 calc R
H5 H 0.5432 0.1970 0.4111 0.074 Uiso 1 1 calc R
C4 C 0.6496(10) 0.0701(9) 0.3552(4) 0.061(2) Uani 1 1 d .
H7 H 0.6833 -0.0179 0.3572 0.074 Uiso 1 1 calc R
H6 H 0.5677 0.0777 0.3249 0.074 Uiso 1 1 calc R
C5 C 0.7987(11) 0.1480(9) 0.3401(3) 0.057(2) Uani 1 1 d .
H9 H 0.7924 0.2269 0.3611 0.068 Uiso 1 1 calc R
H8 H 0.7921 0.1686 0.2998 0.068 Uiso 1 1 calc R
C6 C 0.9688(9) 0.0887(7) 0.3514(3) 0.0431(17) Uani 1 1 d .
C7 C 0.9952(9) 0.0389(8) 0.4124(3) 0.0474(19) Uani 1 1 d .
H10 H 0.9210 -0.0322 0.4189 0.057 Uiso 1 1 calc R
H11 H 1.1093 0.0089 0.4163 0.057 Uiso 1 1 calc R

loop_
_atom_site_aniso_label
_atom_site_aniso_U_11
_atom_site_aniso_U_22
_atom_site_aniso_U_33
_atom_site_aniso_U_23
_atom_site_aniso_U_13
_atom_site_aniso_U_12
I 0.0528(5) 0.0732(7) 0.0541(5) 0.0105(3) 0.0074(3) -0.0107(3)
Br 0.0609(6) 0.0553(7) 0.0454(5) -0.0099(3) 0.0077(4) 0.0132(4)
N1 0.038(3) 0.059(4) 0.054(4) 0.001(3) -0.005(3) -0.008(3)
O1 0.054(3) 0.080(4) 0.054(4) -0.023(3) 0.001(3) -0.007(3)
C1 0.042(4) 0.049(5) 0.038(4) 0.004(3) 0.001(3) -0.004(3)
C2 0.051(5) 0.055(5) 0.053(5) 0.000(4) 0.011(4) -0.008(3)
C3 0.039(4) 0.083(6) 0.062(6) -0.016(5) 0.001(4) -0.011(4)
C4 0.048(5) 0.087(7) 0.049(5) -0.008(4) -0.008(4) 0.003(4)
C5 0.053(5) 0.071(6) 0.047(5) 0.003(4) -0.007(4) 0.007(4)
C6 0.041(4) 0.045(4) 0.043(4) 0.005(3) 0.001(3) 0.005(3)
C7 0.047(4) 0.058(5) 0.037(4) 0.006(3) 0.007(3) 0.007(4)

loop_
_atom_type_symbol
_atom_type_description
_atom_type_scat_dispersion_real
_atom_type_scat_dispersion_imag
_atom_type_scat_source
C C 0.0033 0.0016 'International Tables Vol C Tables 4.2.6.8 and 6.1.1.4'
H H 0.0000 0.0000 'International Tables Vol C Tables 4.2.6.8 and 6.1.1.4'
N N 0.0061 0.0033 'International Tables Vol C Tables 4.2.6.8 and 6.1.1.4'
O O 0.0106 0.0060 'International Tables Vol C Tables 4.2.6.8 and 6.1.1.4'
Br Br -0.2901 2.4595 'International Tables Vol C Tables 4.2.6.8 and 6.1.1.4'
I I -0.4742 1.8119 'International Tables Vol C Tables 4.2.6.8 and 6.1.1.4'

loop_
_geom_angle_atom_site_label_1
_geom_angle_atom_site_label_2
_geom_angle_atom_site_label_3
_geom_angle
C1 N1 C7 125.9(6)
C1 N1 H1 117.1
C7 N1 H1 117.1
O1 C1 N1 121.4(7)
O1 C1 C2 120.7(7)
N1 C1 C2 117.9(7)
C1 C2 C3 114.3(7)
C1 C2 H2 108.7
C3 C2 H2 108.7
C1 C2 H3 108.7
C3 C2 H3 108.7
H2 C2 H3 107.6
C4 C3 C2 115.5(7)
C4 C3 H4 108.4
C2 C3 H4 108.4
C4 C3 H5 108.4
C2 C3 H5 108.4
H4 C3 H5 107.5
C5 C4 C3 114.3(8)
C5 C4 H7 108.7
C3 C4 H7 108.7
C5 C4 H6 108.7
C3 C4 H6 108.7
H7 C4 H6 107.6
C4 C5 C6 116.4(8)
C4 C5 H9 108.2
C6 C5 H9 108.2
C4 C5 H8 108.2
C6 C5 H8 108.2
H9 C5 H8 107.3
C5 C6 C7 115.3(6)
C5 C6 Br 108.9(6)
C7 C6 Br 107.5(5)
C5 C6 I 108.5(6)
C7 C6 I 108.9(5)
Br C6 I 107.5(3)
N1 C7 C6 112.6(7)
N1 C7 H10 109.1
C6 C7 H10 109.1
N1 C7 H11 109.1
C6 C7 H11 109.1
H10 C7 H11 107.8

loop_
_geom_bond_atom_site_label_1
_geom_bond_atom_site_label_2
_geom_bond_distance
I C6 2.096(7)
Br C6 2.072(8)
N1 C1 1.355(9)
N1 C7 1.442(11)
N1 H1 0.8600
O1 C1 1.204(9)
C1 C2 1.504(10)
C2 C3 1.547(12)
C2 H2 0.9700
C2 H3 0.9700
C3 C4 1.537(11)
C3 H4 0.9700
C3 H5 0.9700
C4 C5 1.491(12)
C4 H7 0.9700
C4 H6 0.9700
C5 C6 1.521(11)
C5 H9 0.9700
C5 H8 0.9700
C6 C7 1.539(11)
C7 H10 0.9700
C7 H11 0.9700

loop_
_geom_torsion_atom_site_label_1
_geom_torsion_atom_site_label_2
_geom_torsion_atom_site_label_3
_geom_torsion_atom_site_label_4
_geom_torsion
C7 N1 C1 O1 -165.1(8)
C7 N1 C1 C2 15.1(12)
O1 C1 C2 C3 88.4(10)
N1 C1 C2 C3 -91.9(9)
C1 C2 C3 C4 75.3(10)
C2 C3 C4 C5 -69.2(11)
C3 C4 C5 C6 101.1(10)
C4 C5 C6 C7 -52.8(10)
C4 C5 C6 Br 68.1(8)
C4 C5 C6 I -175.2(6)
C1 N1 C7 C6 83.3(9)
C5 C6 C7 N1 -54.6(9)
Br C6 C7 N1 -176.2(5)
I C6 C7 N1 67.6(6)
